data_7220847
loop_
_publ_author_name
'Duan, Jingui'
'Higuchi, Masakazu'
'Zou, Changchang'
'Jin, Wanqin'
'Kitagawa, Susumu'

_publ_section_title
;
 Two solvent-dependent porous coordination polymers with --OH decorated
 ligands: unusual non-crystallographic net andfshtopology
;
_journal_issue 30
_journal_name_full CrystEngComm
_journal_page_first 5609
_journal_paper_doi 10.1039/C5CE00762C
_journal_volume 17
_journal_year 2015
_chemical_formula_sum 'C108 H72 Cu6 O42'
_chemical_formula_weight 2422.89
_chemical_name_systematic
;
 ?
;
_space_group_crystal_system triclinic
_space_group_IT_number 2
_space_group_name_Hall '-P 1'
_space_group_name_H-M_alt 'P -1'
_symmetry_space_group_name_Hall '-P 1'
_symmetry_space_group_name_H-M 'P -1'
_atom_sites_solution_hydrogens mixed
_audit_creation_method SHELXL-2013
_audit_update_record
;
2015-06-22 deposited with the CCDC.
2015-06-24 downloaded from the CCDC.
;
_cell_angle_alpha 119.76(3)
_cell_angle_beta 93.50(3)
_cell_angle_gamma 92.99(3)
_cell_formula_units_Z 2
_cell_length_a 22.777(5)
_cell_length_b 25.033(5)
_cell_length_c 25.074(5)
_cell_measurement_temperature 223(2)
_cell_volume 12332(6)
_computing_structure_refinement 'SHELXL-2013 (Sheldrick, 2013)'
_diffrn_ambient_temperature 223(2)
_diffrn_measured_fraction_theta_full 0.824
_diffrn_measured_fraction_theta_max 0.896
_diffrn_measurement_device_type multi-scan
_diffrn_radiation_type MoK\a
_diffrn_radiation_wavelength 0.71073
_diffrn_reflns_av_R_equivalents 0.0569
_diffrn_reflns_av_unetI/netI 0.0869
_diffrn_reflns_laue_measured_fraction_full 0.824
_diffrn_reflns_laue_measured_fraction_max 0.896
_diffrn_reflns_limit_h_max 26
_diffrn_reflns_limit_h_min -26
_diffrn_reflns_limit_k_max 28
_diffrn_reflns_limit_k_min -29
_diffrn_reflns_limit_l_max 29
_diffrn_reflns_limit_l_min -24
_diffrn_reflns_number 63655
_diffrn_reflns_point_group_measured_fraction_full 0.824
_diffrn_reflns_point_group_measured_fraction_max 0.896
_diffrn_reflns_theta_full 25.242
_diffrn_reflns_theta_max 24.500
_diffrn_reflns_theta_min 3.008
_exptl_absorpt_coefficient_mu 0.547
_exptl_crystal_colour green
_exptl_crystal_density_diffrn 0.653
_exptl_crystal_description block
_exptl_crystal_F_000 2460
_exptl_crystal_size_max 0.110
_exptl_crystal_size_mid 0.100
_exptl_crystal_size_min 0.040
_platon_squeeze_details
;
ten molcules of disordeded DMA
four molcules of disordeded EtOH
;
_refine_diff_density_max 1.032
_refine_diff_density_min -0.667
_refine_diff_density_rms 0.079
_refine_ls_extinction_method none
_refine_ls_goodness_of_fit_ref 1.038
_refine_ls_hydrogen_treatment constr
_refine_ls_matrix_type full
_refine_ls_number_parameters 1417
_refine_ls_number_reflns 36795
_refine_ls_number_restraints 2423
_refine_ls_restrained_S_all 1.004
_refine_ls_R_factor_all 0.1253
_refine_ls_R_factor_gt 0.0975
_refine_ls_shift/su_max 0.002
_refine_ls_shift/su_mean 0.000
_refine_ls_structure_factor_coef Fsqd
_refine_ls_weighting_details
;
 w=1/[\s^2^(Fo^2^)+(0.1546P)^2^+1.1000P]
 where P=(Fo^2^+2Fc^2^)/3
;
_refine_ls_weighting_scheme calc
_refine_ls_wR_factor_gt 0.2626
_refine_ls_wR_factor_ref 0.2959
_reflns_Friedel_coverage 0.000
_reflns_number_gt 20944
_reflns_number_total 36795
_reflns_threshold_expression 'I > 2\s(I)'
_cod_data_source_file c5ce00762c2.cif
_cod_data_source_block as
_cod_depositor_comments 'Adding full bibliography for 7220847--7220848.cif.'
_cod_original_cell_volume 12331(5)
_cod_database_code 7220847
_shelx_space_group_comment
;
The symmetry employed for this shelxl refinement is uniquely defined
by the following loop, which should always be used as a source of
symmetry information in preference to the above space-group names.
They are only intended as comments.
;
_shelx_estimated_absorpt_t_min 0.942
_shelx_estimated_absorpt_t_max 0.978
_shelxl_version_number 2013-2

loop_
_space_group_symop_operation_xyz
'x, y, z'
'-x, -y, -z'

loop_
_atom_site_label
_atom_site_type_symbol
_atom_site_fract_x
_atom_site_fract_y
_atom_site_fract_z
_atom_site_U_iso_or_equiv
_atom_site_adp_type
_atom_site_occupancy
_atom_site_site_symmetry_order
_atom_site_calc_flag
_atom_site_refinement_flags_posn
_atom_site_refinement_flags_adp
C1 C 0.1783(2) 0.4423(3) 1.3994(2) 0.0725(13) Uani 1 1 d . U
C2 C 0.1388(2) 0.3919(3) 1.3503(2) 0.0714(13) Uani 1 1 d . U
C3 C 0.1167(3) 0.3401(3) 1.3535(3) 0.0876(16) Uani 1 1 d . U
C4 C 0.0814(3) 0.2925(3) 1.3039(3) 0.0859(16) Uani 1 1 d . U
H4 H 0.0653 0.2589 1.3070 0.103 Uiso 1 1 calc R U
C5 C 0.0697(2) 0.2938(3) 1.2509(3) 0.0788(14) Uani 1 1 d . U
H5 H 0.0461 0.2606 1.2178 0.095 Uiso 1 1 calc R U
C6 C 0.0917(2) 0.3434(3) 1.2437(2) 0.0673(12) Uani 1 1 d . U
C7 C 0.1250(2) 0.3922(3) 1.2946(2) 0.0703(13) Uani 1 1 d . U
H7 H 0.1390 0.4267 1.2919 0.084 Uiso 1 1 calc R U
C8 C 0.0846(2) 0.3416(3) 1.1844(2) 0.0705(13) Uani 1 1 d . U
C9 C 0.0821(2) 0.3973(2) 1.1829(2) 0.0678(12) Uani 1 1 d . U
H9 H 0.0804 0.4346 1.2200 0.081 Uiso 1 1 calc R U
C10 C 0.0819(2) 0.3981(2) 1.1285(2) 0.0648(12) Uani 1 1 d . U
C11 C 0.0822(2) 0.3416(2) 1.0740(2) 0.0640(12) Uani 1 1 d . U
H11 H 0.0812 0.3410 1.0362 0.077 Uiso 1 1 calc R U
C12 C 0.0840(2) 0.2869(2) 1.0739(2) 0.0649(12) Uani 1 1 d . U
C13 C 0.0849(2) 0.2888(3) 1.1292(2) 0.0695(12) Uani 1 1 d . U
H13 H 0.0858 0.2513 1.1292 0.083 Uiso 1 1 calc R U
C14 C 0.0898(2) 0.2271(2) 1.0150(2) 0.0652(12) Uani 1 1 d . U
C15 C 0.0629(2) 0.2161(3) 0.9573(2) 0.0741(13) Uani 1 1 d . U
H15 H 0.0393 0.2449 0.9554 0.089 Uiso 1 1 calc R U
C16 C 0.0721(3) 0.1626(3) 0.9042(3) 0.0809(15) Uani 1 1 d . U
H16 H 0.0526 0.1539 0.8662 0.097 Uiso 1 1 calc R U
C17 C 0.1083(3) 0.1226(3) 0.9058(3) 0.0829(15) Uani 1 1 d . U
C18 C 0.1347(2) 0.1321(2) 0.9623(2) 0.0694(12) Uani 1 1 d . U
C19 C 0.1253(2) 0.1848(2) 1.0157(2) 0.0656(12) Uani 1 1 d . U
H19 H 0.1436 0.1921 1.0536 0.079 Uiso 1 1 calc R U
C20 C 0.0867(2) 0.4557(2) 1.1271(2) 0.0672(12) Uani 1 1 d . U
C21 C 0.0615(3) 0.5093(3) 1.1711(3) 0.0852(16) Uani 1 1 d . U
H21 H 0.0382 0.5064 1.1994 0.102 Uiso 1 1 calc R U
C22 C 0.0706(3) 0.5649(3) 1.1733(3) 0.0906(17) Uani 1 1 d . U
H22 H 0.0525 0.5991 1.2022 0.109 Uiso 1 1 calc R U
C23 C 0.1057(3) 0.5715(3) 1.1339(3) 0.0784(14) Uani 1 1 d . U
C24 C 0.1309(2) 0.5193(3) 1.0893(2) 0.0721(13) Uani 1 1 d . U
C25 C 0.1206(2) 0.4640(2) 1.0872(2) 0.0670(12) Uani 1 1 d . U
H25 H 0.1373 0.4296 1.0570 0.080 Uiso 1 1 calc R U
C26 C 0.1696(2) 0.5226(3) 1.0456(2) 0.0677(12) Uani 1 1 d . U
C27 C 0.1645(2) 0.5126(3) 0.8937(3) 0.0718(13) Uani 1 1 d . U
C28 C 0.1246(2) 0.5088(3) 0.8424(2) 0.0714(13) Uani 1 1 d . U
C29 C 0.0996(2) 0.4536(2) 0.7947(2) 0.0726(13) Uani 1 1 d . U
C30 C 0.0661(3) 0.4525(3) 0.7458(3) 0.0827(15) Uani 1 1 d . U
H30 H 0.0485 0.4145 0.7132 0.099 Uiso 1 1 calc R U
C31 C 0.0581(2) 0.5052(3) 0.7441(2) 0.0727(13) Uani 1 1 d . U
H31 H 0.0359 0.5027 0.7099 0.087 Uiso 1 1 calc R U
C32 C 0.0826(2) 0.5634(2) 0.7927(2) 0.0666(12) Uani 1 1 d . U
C33 C 0.1161(2) 0.5633(2) 0.8414(2) 0.0656(12) Uani 1 1 d . U
H33 H 0.1335 0.6011 0.8745 0.079 Uiso 1 1 calc R U
C34 C 0.0784(2) 0.6205(2) 0.7915(2) 0.0624(11) Uani 1 1 d . U
C35 C 0.0782(2) 0.6779(2) 0.8457(2) 0.0667(12) Uani 1 1 d . U
H35 H 0.0766 0.6787 0.8834 0.080 Uiso 1 1 calc R U
C36 C 0.0803(2) 0.7332(2) 0.8460(2) 0.0628(11) Uani 1 1 d . U
C37 C 0.0826(2) 0.7307(2) 0.7899(2) 0.0632(11) Uani 1 1 d . U
H37 H 0.0836 0.7679 0.7892 0.076 Uiso 1 1 calc R U
C38 C 0.0834(2) 0.6762(3) 0.7352(2) 0.0696(12) Uani 1 1 d . U
C39 C 0.0803(2) 0.6209(2) 0.7362(2) 0.0642(11) Uani 1 1 d . U
H39 H 0.0795 0.5833 0.6990 0.077 Uiso 1 1 calc R U
C40 C 0.0853(2) 0.7923(2) 0.9051(2) 0.0636(11) Uani 1 1 d . U
C41 C 0.0576(2) 0.8007(3) 0.9555(3) 0.0784(14) Uani 1 1 d . U
H41 H 0.0326 0.7678 0.9519 0.094 Uiso 1 1 calc R U
C42 C 0.0648(3) 0.8547(3) 1.0102(3) 0.0859(16) Uani 1 1 d . U
H42 H 0.0440 0.8590 1.0431 0.103 Uiso 1 1 calc R U
C43 C 0.1036(2) 0.9044(3) 1.0178(2) 0.0792(14) Uani 1 1 d . U
C44 C 0.1319(2) 0.8973(2) 0.9681(2) 0.0712(13) Uani 1 1 d . U
C45 C 0.1224(2) 0.8429(2) 0.9122(2) 0.0645(11) Uani 1 1 d . U
H45 H 0.1410 0.8394 0.8783 0.077 Uiso 1 1 calc R U
C46 C 0.1737(2) 0.9476(3) 0.9727(3) 0.0742(13) Uani 1 1 d . U
C47 C 0.0902(2) 0.6758(3) 0.6776(2) 0.0715(13) Uani 1 1 d . U
C48 C 0.0675(3) 0.7209(3) 0.6655(3) 0.0872(16) Uani 1 1 d . U
H48 H 0.0444 0.7500 0.6939 0.105 Uiso 1 1 calc R U
C49 C 0.0784(3) 0.7228(3) 0.6129(3) 0.0974(19) Uani 1 1 d . U
H49 H 0.0621 0.7528 0.6059 0.117 Uiso 1 1 calc R U
C50 C 0.1124(3) 0.6825(3) 0.5711(3) 0.0875(16) Uani 1 1 d . U
C51 C 0.1357(2) 0.6366(3) 0.5801(2) 0.0763(14) Uani 1 1 d . U
C52 C 0.1234(2) 0.6346(3) 0.6331(2) 0.0694(12) Uani 1 1 d . U
H52 H 0.1386 0.6035 0.6389 0.083 Uiso 1 1 calc R U
C53 C 0.1758(2) 0.5938(3) 0.5387(2) 0.0745(14) Uani 1 1 d . U
C54 C 0.3182(3) 0.5290(3) 0.9077(3) 0.0767(14) Uani 1 1 d . U
C55 C 0.3598(2) 0.5315(3) 0.8640(2) 0.0700(13) Uani 1 1 d . U
C56 C 0.3727(2) 0.5874(2) 0.8682(2) 0.0687(12) Uani 1 1 d . U
H56 H 0.3576 0.6227 0.8992 0.082 Uiso 1 1 calc R U
C57 C 0.4075(2) 0.5930(2) 0.8279(2) 0.0600(11) Uani 1 1 d . U
C58 C 0.4312(2) 0.5405(3) 0.7849(2) 0.0735(13) Uani 1 1 d . U
H58 H 0.4559 0.5434 0.7575 0.088 Uiso 1 1 calc R U
C59 C 0.4194(3) 0.4845(3) 0.7814(3) 0.0851(15) Uani 1 1 d . U
H59 H 0.4367 0.4498 0.7524 0.102 Uiso 1 1 calc R U
C60 C 0.3826(3) 0.4786(3) 0.8199(3) 0.0781(14) Uani 1 1 d . U
C61 C 0.4158(2) 0.6526(2) 0.8292(2) 0.0659(12) Uani 1 1 d . U
C62 C 0.4171(2) 0.7087(2) 0.8835(2) 0.0671(12) Uani 1 1 d . U
H62 H 0.4175 0.7094 0.9214 0.081 Uiso 1 1 calc R U
C63 C 0.4180(2) 0.7639(2) 0.8829(2) 0.0666(12) Uani 1 1 d . U
C64 C 0.4181(2) 0.7630(3) 0.8277(2) 0.0686(12) Uani 1 1 d . U
H64 H 0.4184 0.8003 0.8273 0.082 Uiso 1 1 calc R U
C65 C 0.4177(2) 0.7080(2) 0.7729(2) 0.0649(12) Uani 1 1 d . U
C66 C 0.4173(2) 0.6547(2) 0.7750(2) 0.0641(11) Uani 1 1 d . U
H66 H 0.4181 0.6173 0.7378 0.077 Uiso 1 1 calc R U
C67 C 0.4130(2) 0.8219(2) 0.9420(2) 0.0712(13) Uani 1 1 d . U
C68 C 0.4390(3) 0.8345(3) 0.9998(3) 0.0833(16) Uani 1 1 d . U
H68 H 0.4651 0.8079 1.0023 0.100 Uiso 1 1 calc R U
C69 C 0.4264(3) 0.8850(3) 1.0518(3) 0.0898(17) Uani 1 1 d . U
H69 H 0.4416 0.8903 1.0900 0.108 Uiso 1 1 calc R U
C70 C 0.3932(3) 0.9284(3) 1.0519(3) 0.0793(14) Uani 1 1 d . U
C71 C 0.3678(2) 0.9196(2) 0.9959(2) 0.0706(13) Uani 1 1 d . U
C72 C 0.3782(2) 0.8667(2) 0.9417(2) 0.0651(12) Uani 1 1 d . U
H72 H 0.3616 0.8607 0.9037 0.078 Uiso 1 1 calc R U
C73 C 0.3277(2) 0.9613(3) 0.9909(3) 0.0719(13) Uani 1 1 d . U
C74 C 0.4119(2) 0.7069(2) 0.7134(2) 0.0696(13) Uani 1 1 d . U
C75 C 0.4387(2) 0.7577(3) 0.7073(3) 0.0804(15) Uani 1 1 d . U
H75 H 0.4615 0.7911 0.7412 0.096 Uiso 1 1 calc R U
C76 C 0.4306(3) 0.7568(3) 0.6528(3) 0.0891(17) Uani 1 1 d . U
H76 H 0.4499 0.7886 0.6487 0.107 Uiso 1 1 calc R U
C77 C 0.3943(3) 0.7097(3) 0.6024(3) 0.0832(15) Uani 1 1 d . U
C78 C 0.3692(2) 0.6610(2) 0.6075(2) 0.0676(12) Uani 1 1 d . U
C79 C 0.3796(2) 0.6611(2) 0.6623(2) 0.0677(12) Uani 1 1 d . U
H79 H 0.3630 0.6271 0.6644 0.081 Uiso 1 1 calc R U
C80 C 0.3303(2) 0.6088(3) 0.5570(2) 0.0735(13) Uani 1 1 d . U
C81 C 0.3297(2) 1.1036(2) 0.9811(3) 0.0724(13) Uani 1 1 d . U
C82 C 0.3707(2) 1.1536(3) 0.9842(2) 0.0724(13) Uani 1 1 d . U
C83 C 0.3797(2) 1.2095(2) 1.0401(2) 0.0650(12) Uani 1 1 d . U
H83 H 0.3622 1.2127 1.0745 0.078 Uiso 1 1 calc R U
C84 C 0.4133(2) 1.2599(2) 1.0463(2) 0.0638(11) Uani 1 1 d . U
C85 C 0.4394(2) 1.2518(2) 0.9931(2) 0.0721(13) Uani 1 1 d . U
H85 H 0.4634 1.2847 0.9956 0.087 Uiso 1 1 calc R U
C86 C 0.4305(2) 1.1980(3) 0.9394(2) 0.0763(14) Uani 1 1 d . U
H86 H 0.4489 1.1942 0.9053 0.092 Uiso 1 1 calc R U
C87 C 0.3950(2) 1.1482(3) 0.9329(2) 0.0743(13) Uani 1 1 d . U
C88 C 0.4183(2) 1.3192(2) 1.1050(2) 0.0622(11) Uani 1 1 d . U
C89 C 0.4191(2) 1.3210(2) 1.1605(2) 0.0630(11) Uani 1 1 d . U
H89 H 0.4201 1.2839 1.1612 0.076 Uiso 1 1 calc R U
C90 C 0.4184(2) 1.3778(2) 1.2174(2) 0.0617(11) Uani 1 1 d . U
C91 C 0.4166(2) 1.4306(2) 1.2134(2) 0.0613(11) Uani 1 1 d . U
H91 H 0.4163 1.4687 1.2501 0.074 Uiso 1 1 calc R U
C92 C 0.4150(2) 1.4302(2) 1.1578(2) 0.0650(12) Uani 1 1 d . U
C93 C 0.4177(2) 1.3743(2) 1.1035(2) 0.0641(11) Uani 1 1 d . U
H93 H 0.4191 1.3736 1.0657 0.077 Uiso 1 1 calc R U
C94 C 0.4143(2) 1.3781(2) 1.2755(2) 0.0631(11) Uani 1 1 d . U
C95 C 0.4420(2) 1.3374(2) 1.2884(2) 0.0720(13) Uani 1 1 d . U
H95 H 0.4669 1.3106 1.2606 0.086 Uiso 1 1 calc R U
C96 C 0.4335(3) 1.3356(3) 1.3420(3) 0.0816(15) Uani 1 1 d . U
H96 H 0.4517 1.3068 1.3495 0.098 Uiso 1 1 calc R U
C97 C 0.3987(2) 1.3756(3) 1.3838(3) 0.0775(14) Uani 1 1 d . U
C98 C 0.3709(2) 1.4169(3) 1.3719(2) 0.0725(13) Uani 1 1 d . U
C99 C 0.3796(2) 1.4188(2) 1.3198(2) 0.0647(12) Uani 1 1 d . U
H99 H 0.3619 1.4484 1.3133 0.078 Uiso 1 1 calc R U
C100 C 0.3303(2) 1.4595(3) 1.4144(2) 0.0723(13) Uani 1 1 d . U
C101 C 0.4087(2) 1.4871(2) 1.1556(2) 0.0642(12) Uani 1 1 d . U
C102 C 0.4328(3) 1.5462(3) 1.2048(3) 0.0792(15) Uani 1 1 d . U
H102 H 0.4572 1.5484 1.2375 0.095 Uiso 1 1 calc R U
C103 C 0.4215(3) 1.5996(3) 1.2060(3) 0.0954(19) Uani 1 1 d . U
H103 H 0.4373 1.6379 1.2396 0.115 Uiso 1 1 calc R U
C104 C 0.3861(3) 1.5974(3) 1.1564(3) 0.0888(17) Uani 1 1 d . U
C105 C 0.3646(2) 1.5409(3) 1.1074(2) 0.0705(13) Uani 1 1 d . U
C106 C 0.3755(2) 1.4884(2) 1.1086(2) 0.0695(12) Uani 1 1 d . U
H106 H 0.3592 1.4503 1.0749 0.083 Uiso 1 1 calc R U
C107 C 0.3229(2) 1.5359(3) 1.0558(3) 0.0761(14) Uani 1 1 d . U
C108 C 0.1768(2) 0.0904(3) 0.9670(3) 0.0757(14) Uani 1 1 d . U
Cu1 Cu 0.25376(3) 0.49794(3) 1.51041(3) 0.07055(19) Uani 1 1 d . U
Cu2 Cu 0.25290(3) 0.55523(3) 1.44481(3) 0.06980(19) Uani 1 1 d . U
Cu3 Cu 0.24333(3) 0.46387(3) 0.94705(3) 0.07021(19) Uani 1 1 d . U
Cu4 Cu 0.24384(3) 0.58643(3) 1.00395(3) 0.06936(19) Uani 1 1 d . U
Cu5 Cu 0.25242(3) 0.99325(3) 0.91639(3) 0.07057(19) Uani 1 1 d . U
Cu6 Cu 0.25206(3) 1.05757(3) 1.03885(3) 0.06974(19) Uani 1 1 d . U
O1 O 0.2544(2) 0.4557(3) 1.5645(3) 0.1211(16) Uani 1 1 d . U
H1A H 0.2544 0.4185 1.5466 0.182 Uiso 1 1 d R U
H1B H 0.2615 0.4796 1.6032 0.182 Uiso 1 1 d R U
O2 O 0.2545(2) 0.5968(2) 1.3910(2) 0.1079(14) Uani 1 1 d . U
H2A H 0.2350 0.6282 1.4065 0.162 Uiso 1 1 d R U
H2B H 0.2744 0.5797 1.3596 0.162 Uiso 1 1 d R U
O3 O 0.19402(17) 0.43795(18) 1.44563(16) 0.0793(10) Uani 1 1 d . U
O4 O 0.19261(17) 0.48693(18) 1.39275(16) 0.0803(10) Uani 1 1 d . U
O5 O 0.1291(2) 0.3359(2) 1.4048(2) 0.1009(13) Uani 1 1 d . U
H5A H 0.1588 0.3596 1.4254 0.151 Uiso 1 1 calc R U
O6 O 0.19183(18) 0.10019(18) 1.01937(17) 0.0840(10) Uani 1 1 d . U
O7 O 0.19336(18) 0.04855(18) 0.91728(17) 0.0824(10) Uani 1 1 d . U
O8 O 0.1198(2) 0.0740(2) 0.85133(18) 0.1002(13) Uani 1 1 d . U
H8 H 0.0884 0.0568 0.8292 0.150 Uiso 1 1 calc R U
O9 O 0.18622(17) 0.47299(18) 1.00424(18) 0.0822(10) Uani 1 1 d . U
O10 O 0.18524(16) 0.57593(18) 1.05271(17) 0.0779(9) Uani 1 1 d . U
O11 O 0.1141(2) 0.6273(2) 1.1391(2) 0.0981(12) Uani 1 1 d . U
H11A H 0.1413 0.6275 1.1185 0.147 Uiso 1 1 calc R U
O12 O 0.2418(2) 0.3680(2) 0.9063(2) 0.1109(14) Uani 1 1 d . U
H12A H 0.2520 0.3529 0.8699 0.166 Uiso 1 1 d R U
H12B H 0.2337 0.3591 0.9338 0.166 Uiso 1 1 d R U
O13 O 0.2419(2) 0.6818(2) 1.0455(2) 0.1178(15) Uani 1 1 d . U
H13A H 0.2331 0.6951 1.0821 0.177 Uiso 1 1 d R U
H13B H 0.2545 0.6941 1.0218 0.177 Uiso 1 1 d R U
O14 O 0.18033(17) 0.46396(18) 0.89017(17) 0.0819(10) Uani 1 1 d . U
O15 O 0.18164(17) 0.56590(18) 0.93797(17) 0.0786(10) Uani 1 1 d . U
O16 O 0.1083(2) 0.39855(19) 0.7905(2) 0.1000(13) Uani 1 1 d . U
H16A H 0.1289 0.4045 0.8218 0.150 Uiso 1 1 calc R U
O17 O 0.1120(2) 0.9554(2) 1.07434(18) 0.1022(13) Uani 1 1 d . U
H17 H 0.1437 0.9753 1.0777 0.153 Uiso 1 1 calc R U
O18 O 0.19025(17) 0.99305(17) 1.02637(17) 0.0798(10) Uani 1 1 d . U
O19 O 0.19130(17) 0.94064(18) 0.92367(17) 0.0820(10) Uani 1 1 d . U
O20 O 0.19218(17) 0.55323(19) 0.55024(17) 0.0819(10) Uani 1 1 d . U
O21 O 0.19230(17) 0.60230(18) 0.49680(16) 0.0817(10) Uani 1 1 d . U
O22 O 0.1229(2) 0.6903(3) 0.5231(2) 0.1095(15) Uani 1 1 d . U
H22A H 0.1566 0.6810 0.5134 0.164 Uiso 1 1 calc R U
O23 O 0.30090(18) 0.47453(18) 0.89768(17) 0.0820(10) Uani 1 1 d . U
O24 O 0.30229(18) 0.57745(17) 0.94701(17) 0.0799(10) Uani 1 1 d . U
O25 O 0.3696(2) 0.42185(19) 0.8127(2) 0.0965(12) Uani 1 1 d . U
H25A H 0.3919 0.3975 0.7892 0.145 Uiso 1 1 calc R U
O26 O 0.3839(2) 0.9781(2) 1.10698(18) 0.1029(13) Uani 1 1 d . U
H26 H 0.3505 0.9889 1.1043 0.154 Uiso 1 1 calc R U
O27 O 0.31155(16) 1.00530(17) 1.04101(17) 0.0791(9) Uani 1 1 d . U
O28 O 0.31186(18) 0.95277(18) 0.93913(17) 0.0822(10) Uani 1 1 d . U
O29 O 0.31313(18) 0.56541(19) 0.56423(16) 0.0812(10) Uani 1 1 d . U
O30 O 0.31346(17) 0.61450(18) 0.51029(16) 0.0786(10) Uani 1 1 d . U
O31 O 0.3856(2) 0.7145(2) 0.55111(19) 0.0968(12) Uani 1 1 d . U
H31A H 0.3669 0.6824 0.5231 0.145 Uiso 1 1 calc R U
O32 O 0.31255(18) 1.11016(17) 1.02990(16) 0.0814(10) Uani 1 1 d . U
O33 O 0.31391(18) 1.05699(18) 0.92733(17) 0.0841(10) Uani 1 1 d . U
O34 O 0.3879(2) 1.0970(2) 0.87742(18) 0.0976(12) Uani 1 1 d . U
H34 H 0.3557 1.0775 0.8732 0.146 Uiso 1 1 calc R U
O35 O 0.30671(18) 1.48460(19) 1.01319(18) 0.0827(10) Uani 1 1 d . U
O36 O 0.30585(17) 1.58641(18) 1.06214(17) 0.0812(10) Uani 1 1 d . U
O37 O 0.3766(2) 1.6538(2) 1.1632(2) 0.1110(15) Uani 1 1 d . U
H37A H 0.3518 1.6491 1.1351 0.166 Uiso 1 1 calc R U
O38 O 0.31331(17) 1.50152(18) 1.40477(16) 0.0792(10) Uani 1 1 d . U
O39 O 0.31535(17) 1.45269(19) 1.45899(17) 0.0808(10) Uani 1 1 d . U
O40 O 0.3915(2) 1.3704(2) 1.4348(2) 0.0989(13) Uani 1 1 d . U
H40 H 0.3583 1.3801 1.4462 0.148 Uiso 1 1 calc R U
O41 O 0.2523(3) 1.1113(3) 1.1340(2) 0.1296(18) Uani 1 1 d . U
H41A H 0.2466 1.0880 1.1492 0.194 Uiso 1 1 d R U
H41B H 0.2557 1.1497 1.1460 0.194 Uiso 1 1 d R U
O42 O 0.2509(2) 0.9389(2) 0.82074(18) 0.1113(15) Uani 1 1 d . U
H42A H 0.2647 0.9607 0.8063 0.167 Uiso 1 1 d R U
H42B H 0.2417 0.9007 0.8081 0.167 Uiso 1 1 d R U

loop_
_atom_site_aniso_label
_atom_site_aniso_U_11
_atom_site_aniso_U_22
_atom_site_aniso_U_33
_atom_site_aniso_U_23
_atom_site_aniso_U_13
_atom_site_aniso_U_12
C1 0.082(3) 0.075(4) 0.074(3) 0.044(3) 0.020(3) 0.016(3)
C2 0.076(3) 0.072(3) 0.068(3) 0.036(3) 0.011(2) 0.005(3)
C3 0.089(4) 0.099(5) 0.090(4) 0.060(4) 0.011(3) 0.003(3)
C4 0.084(4) 0.100(5) 0.095(4) 0.066(4) 0.011(3) -0.005(3)
C5 0.079(3) 0.086(4) 0.084(3) 0.052(3) 0.015(3) 0.005(3)
C6 0.068(3) 0.076(3) 0.074(3) 0.048(3) 0.016(2) 0.012(2)
C7 0.080(3) 0.075(3) 0.070(3) 0.047(3) 0.015(3) 0.005(3)
C8 0.057(3) 0.084(4) 0.081(3) 0.048(3) 0.014(2) 0.009(2)
C9 0.076(3) 0.066(3) 0.069(3) 0.038(3) 0.015(2) 0.015(2)
C10 0.060(3) 0.078(3) 0.066(3) 0.042(3) 0.013(2) 0.012(2)
C11 0.062(3) 0.073(3) 0.067(3) 0.042(3) 0.012(2) 0.009(2)
C12 0.063(3) 0.071(3) 0.063(3) 0.034(3) 0.016(2) 0.015(2)
C13 0.067(3) 0.076(3) 0.069(3) 0.038(3) 0.012(2) 0.011(2)
C14 0.072(3) 0.065(3) 0.059(3) 0.032(2) 0.005(2) 0.003(2)
C15 0.076(3) 0.077(4) 0.073(3) 0.040(3) 0.006(2) 0.010(3)
C16 0.092(4) 0.082(4) 0.072(3) 0.042(3) 0.001(3) 0.006(3)
C17 0.096(4) 0.072(4) 0.080(4) 0.040(3) -0.006(3) -0.003(3)
C18 0.079(3) 0.057(3) 0.077(3) 0.037(3) 0.010(2) 0.007(2)
C19 0.072(3) 0.063(3) 0.066(3) 0.034(3) 0.012(2) 0.007(2)
C20 0.074(3) 0.071(3) 0.067(3) 0.042(3) 0.013(2) 0.011(2)
C21 0.093(4) 0.089(4) 0.094(4) 0.057(3) 0.035(3) 0.029(3)
C22 0.106(4) 0.091(4) 0.092(4) 0.053(4) 0.042(3) 0.035(3)
C23 0.087(4) 0.075(4) 0.084(4) 0.045(3) 0.017(3) 0.023(3)
C24 0.077(3) 0.078(4) 0.075(3) 0.046(3) 0.018(2) 0.018(3)
C25 0.069(3) 0.068(3) 0.071(3) 0.038(3) 0.015(2) 0.019(2)
C26 0.077(3) 0.067(3) 0.069(3) 0.040(3) 0.015(2) 0.017(2)
C27 0.085(3) 0.063(3) 0.076(3) 0.039(3) 0.023(3) 0.012(3)
C28 0.083(3) 0.080(4) 0.069(3) 0.049(3) 0.026(3) 0.020(3)
C29 0.084(3) 0.058(3) 0.074(3) 0.032(3) 0.008(3) 0.000(2)
C30 0.095(4) 0.062(3) 0.080(3) 0.028(3) 0.017(3) -0.004(3)
C31 0.080(3) 0.072(4) 0.067(3) 0.035(3) 0.012(2) 0.005(3)
C32 0.077(3) 0.061(3) 0.062(3) 0.031(2) 0.013(2) 0.003(2)
C33 0.076(3) 0.057(3) 0.064(3) 0.031(2) 0.009(2) 0.002(2)
C34 0.068(3) 0.060(3) 0.059(3) 0.029(2) 0.010(2) 0.003(2)
C35 0.065(3) 0.077(4) 0.062(3) 0.037(3) 0.014(2) 0.010(2)
C36 0.065(3) 0.063(3) 0.066(3) 0.034(2) 0.014(2) 0.012(2)
C37 0.065(3) 0.066(3) 0.070(3) 0.041(3) 0.018(2) 0.016(2)
C38 0.065(3) 0.075(3) 0.071(3) 0.036(3) 0.016(2) 0.012(2)
C39 0.068(3) 0.063(3) 0.060(3) 0.029(2) 0.012(2) 0.009(2)
C40 0.064(3) 0.059(3) 0.065(3) 0.028(2) 0.014(2) 0.008(2)
C41 0.081(3) 0.067(3) 0.084(4) 0.034(3) 0.022(3) 0.001(3)
C42 0.094(4) 0.085(4) 0.074(3) 0.036(3) 0.025(3) 0.003(3)
C43 0.082(3) 0.079(4) 0.071(3) 0.033(3) 0.018(3) 0.006(3)
C44 0.073(3) 0.068(3) 0.081(3) 0.042(3) 0.016(3) 0.009(2)
C45 0.067(3) 0.060(3) 0.063(3) 0.028(2) 0.009(2) 0.004(2)
C46 0.079(3) 0.079(4) 0.077(3) 0.045(3) 0.018(3) 0.021(3)
C47 0.084(3) 0.072(3) 0.069(3) 0.043(3) 0.010(3) 0.011(3)
C48 0.094(4) 0.094(4) 0.083(4) 0.048(3) 0.026(3) 0.028(3)
C49 0.110(5) 0.116(5) 0.092(4) 0.067(4) 0.030(3) 0.045(4)
C50 0.095(4) 0.099(5) 0.083(4) 0.054(4) 0.018(3) 0.026(3)
C51 0.087(3) 0.079(4) 0.068(3) 0.038(3) 0.017(3) 0.019(3)
C52 0.075(3) 0.081(4) 0.066(3) 0.045(3) 0.018(2) 0.017(3)
C53 0.081(3) 0.085(4) 0.070(3) 0.048(3) 0.010(3) 0.007(3)
C54 0.090(4) 0.075(4) 0.077(3) 0.045(3) 0.016(3) 0.015(3)
C55 0.072(3) 0.081(4) 0.066(3) 0.042(3) 0.020(2) 0.012(2)
C56 0.077(3) 0.061(3) 0.075(3) 0.038(3) 0.016(2) 0.011(2)
C57 0.061(3) 0.057(3) 0.067(3) 0.034(2) 0.017(2) 0.011(2)
C58 0.069(3) 0.082(4) 0.080(3) 0.046(3) 0.021(2) 0.013(3)
C59 0.094(4) 0.075(4) 0.091(4) 0.041(3) 0.033(3) 0.025(3)
C60 0.085(4) 0.070(4) 0.086(4) 0.043(3) 0.020(3) 0.013(3)
C61 0.060(3) 0.064(3) 0.082(3) 0.041(3) 0.018(2) 0.007(2)
C62 0.071(3) 0.067(3) 0.068(3) 0.036(3) 0.012(2) 0.006(2)
C63 0.069(3) 0.067(3) 0.061(3) 0.029(2) 0.012(2) 0.006(2)
C64 0.076(3) 0.069(3) 0.068(3) 0.038(3) 0.014(2) 0.008(2)
C65 0.062(3) 0.066(3) 0.070(3) 0.036(3) 0.010(2) 0.005(2)
C66 0.071(3) 0.056(3) 0.066(3) 0.030(2) 0.014(2) 0.007(2)
C67 0.078(3) 0.059(3) 0.073(3) 0.030(3) 0.008(2) 0.006(2)
C68 0.093(4) 0.079(4) 0.075(3) 0.039(3) -0.010(3) 0.000(3)
C69 0.114(5) 0.081(4) 0.073(3) 0.040(3) -0.012(3) 0.010(3)
C70 0.089(4) 0.070(4) 0.076(3) 0.035(3) 0.002(3) 0.005(3)
C71 0.075(3) 0.060(3) 0.072(3) 0.030(3) 0.001(2) 0.002(2)
C72 0.071(3) 0.068(3) 0.062(3) 0.037(3) 0.009(2) 0.009(2)
C73 0.083(3) 0.061(3) 0.074(3) 0.036(3) 0.013(3) 0.004(2)
C74 0.080(3) 0.070(3) 0.063(3) 0.035(3) 0.018(2) 0.011(3)
C75 0.084(3) 0.073(4) 0.090(4) 0.045(3) 0.017(3) 0.001(3)
C76 0.105(4) 0.086(4) 0.089(4) 0.055(4) 0.008(3) -0.003(3)
C77 0.092(4) 0.084(4) 0.081(4) 0.045(3) 0.023(3) 0.015(3)
C78 0.074(3) 0.063(3) 0.066(3) 0.031(2) 0.019(2) 0.008(2)
C79 0.075(3) 0.069(3) 0.068(3) 0.040(3) 0.017(2) 0.012(2)
C80 0.081(3) 0.078(4) 0.072(3) 0.043(3) 0.025(3) 0.020(3)
C81 0.082(3) 0.060(3) 0.072(3) 0.031(3) 0.008(3) 0.007(2)
C82 0.081(3) 0.069(3) 0.075(3) 0.040(3) 0.017(3) 0.014(2)
C83 0.072(3) 0.063(3) 0.067(3) 0.037(3) 0.016(2) 0.012(2)
C84 0.070(3) 0.066(3) 0.063(3) 0.036(2) 0.015(2) 0.016(2)
C85 0.080(3) 0.066(3) 0.083(3) 0.046(3) 0.013(3) 0.004(2)
C86 0.092(4) 0.073(4) 0.060(3) 0.029(3) 0.022(3) 0.012(3)
C87 0.091(4) 0.073(4) 0.065(3) 0.037(3) 0.025(3) 0.017(3)
C88 0.062(3) 0.061(3) 0.065(3) 0.032(2) 0.012(2) 0.012(2)
C89 0.066(3) 0.062(3) 0.067(3) 0.036(2) 0.009(2) 0.007(2)
C90 0.057(2) 0.066(3) 0.067(3) 0.035(2) 0.015(2) 0.013(2)
C91 0.071(3) 0.056(3) 0.062(3) 0.032(2) 0.012(2) 0.013(2)
C92 0.065(3) 0.061(3) 0.070(3) 0.034(3) 0.004(2) 0.004(2)
C93 0.070(3) 0.061(3) 0.066(3) 0.036(2) 0.007(2) 0.007(2)
C94 0.063(3) 0.071(3) 0.066(3) 0.041(3) 0.012(2) 0.009(2)
C95 0.076(3) 0.072(3) 0.076(3) 0.040(3) 0.023(2) 0.022(2)
C96 0.091(4) 0.091(4) 0.081(3) 0.054(3) 0.022(3) 0.029(3)
C97 0.082(3) 0.081(4) 0.076(3) 0.043(3) 0.012(3) 0.016(3)
C98 0.077(3) 0.076(4) 0.066(3) 0.036(3) 0.013(2) 0.013(3)
C99 0.076(3) 0.065(3) 0.061(3) 0.035(2) 0.012(2) 0.013(2)
C100 0.082(3) 0.070(3) 0.068(3) 0.035(3) 0.009(2) 0.011(3)
C101 0.076(3) 0.056(3) 0.070(3) 0.037(2) 0.013(2) 0.009(2)
C102 0.091(4) 0.068(4) 0.082(3) 0.043(3) -0.007(3) -0.005(3)
C103 0.111(5) 0.064(4) 0.108(4) 0.046(3) -0.018(4) -0.013(3)
C104 0.092(4) 0.076(4) 0.106(4) 0.053(4) 0.000(3) 0.004(3)
C105 0.073(3) 0.073(4) 0.073(3) 0.042(3) 0.007(2) 0.006(2)
C106 0.075(3) 0.060(3) 0.078(3) 0.037(3) 0.013(2) 0.009(2)
C107 0.081(3) 0.073(4) 0.087(4) 0.048(3) 0.023(3) 0.012(3)
C108 0.087(4) 0.068(3) 0.079(4) 0.042(3) 0.014(3) 0.004(3)
Cu1 0.0850(4) 0.0730(4) 0.0640(4) 0.0407(3) 0.0165(3) 0.0136(3)
Cu2 0.0844(4) 0.0723(4) 0.0631(4) 0.0398(3) 0.0181(3) 0.0153(3)
Cu3 0.0885(4) 0.0576(4) 0.0731(4) 0.0376(3) 0.0182(3) 0.0127(3)
Cu4 0.0879(4) 0.0580(4) 0.0707(4) 0.0370(3) 0.0175(3) 0.0133(3)
Cu5 0.0875(4) 0.0607(4) 0.0606(4) 0.0278(3) 0.0119(3) 0.0070(3)
Cu6 0.0867(4) 0.0598(4) 0.0609(4) 0.0282(3) 0.0126(3) 0.0082(3)
O1 0.134(4) 0.125(4) 0.145(4) 0.096(4) 0.032(3) 0.021(3)
O2 0.124(4) 0.117(4) 0.120(3) 0.085(3) 0.029(3) 0.025(3)
O3 0.092(2) 0.084(3) 0.068(2) 0.044(2) 0.0066(18) 0.0028(19)
O4 0.098(3) 0.078(3) 0.069(2) 0.041(2) 0.0076(18) 0.001(2)
O5 0.123(4) 0.108(4) 0.093(3) 0.070(3) -0.002(2) -0.008(3)
O6 0.108(3) 0.073(3) 0.072(2) 0.035(2) 0.013(2) 0.020(2)
O7 0.099(3) 0.077(3) 0.071(2) 0.036(2) 0.0182(19) 0.017(2)
O8 0.126(3) 0.089(3) 0.069(2) 0.027(2) 0.003(2) 0.018(3)
O9 0.097(3) 0.070(3) 0.093(3) 0.049(2) 0.017(2) 0.009(2)
O10 0.089(2) 0.075(3) 0.082(2) 0.047(2) 0.0173(18) 0.0107(18)
O11 0.126(4) 0.076(3) 0.112(3) 0.056(2) 0.039(3) 0.030(2)
O12 0.131(4) 0.077(3) 0.107(3) 0.029(2) 0.037(3) 0.028(3)
O13 0.148(4) 0.076(3) 0.124(4) 0.042(3) 0.045(3) 0.019(3)
O14 0.097(3) 0.069(2) 0.089(2) 0.046(2) 0.015(2) 0.0132(19)
O15 0.094(3) 0.075(3) 0.076(2) 0.043(2) 0.0157(19) 0.022(2)
O16 0.135(4) 0.064(3) 0.095(3) 0.036(2) 0.009(3) 0.005(2)
O17 0.125(4) 0.087(3) 0.076(2) 0.025(2) 0.037(2) -0.001(2)
O18 0.090(2) 0.069(2) 0.072(2) 0.029(2) 0.0140(18) 0.0053(19)
O19 0.099(3) 0.074(2) 0.075(2) 0.039(2) 0.0151(19) 0.0066(19)
O20 0.096(3) 0.087(3) 0.079(2) 0.051(2) 0.0281(19) 0.025(2)
O21 0.100(3) 0.086(3) 0.072(2) 0.046(2) 0.0243(19) 0.023(2)
O22 0.138(4) 0.131(4) 0.098(3) 0.080(3) 0.037(3) 0.047(3)
O23 0.104(3) 0.068(2) 0.084(2) 0.044(2) 0.024(2) 0.0090(19)
O24 0.105(3) 0.062(2) 0.078(2) 0.0366(19) 0.029(2) 0.0120(19)
O25 0.123(3) 0.069(3) 0.108(3) 0.047(2) 0.043(2) 0.030(2)
O26 0.128(4) 0.095(3) 0.071(2) 0.030(2) 0.008(2) 0.022(3)
O27 0.087(2) 0.069(2) 0.076(2) 0.032(2) 0.0137(18) 0.0122(18)
O28 0.102(3) 0.072(2) 0.072(2) 0.0335(19) 0.017(2) 0.020(2)
O29 0.102(3) 0.083(3) 0.069(2) 0.046(2) 0.0074(19) 0.005(2)
O30 0.093(2) 0.082(3) 0.069(2) 0.0428(19) 0.0139(18) 0.0120(19)
O31 0.128(4) 0.091(3) 0.081(2) 0.052(2) 0.011(2) -0.003(3)
O32 0.112(3) 0.066(2) 0.063(2) 0.0306(18) 0.0117(19) 0.003(2)
O33 0.098(3) 0.074(3) 0.074(2) 0.033(2) 0.014(2) 0.004(2)
O34 0.117(3) 0.081(3) 0.080(2) 0.029(2) 0.021(2) -0.004(2)
O35 0.097(3) 0.067(3) 0.087(2) 0.040(2) 0.006(2) 0.015(2)
O36 0.098(3) 0.072(3) 0.086(2) 0.048(2) 0.0129(19) 0.0143(19)
O37 0.139(4) 0.070(3) 0.130(4) 0.057(3) -0.010(3) 0.007(3)
O38 0.098(3) 0.075(2) 0.072(2) 0.0402(19) 0.0218(18) 0.0205(19)
O39 0.091(2) 0.090(3) 0.077(2) 0.051(2) 0.0252(19) 0.023(2)
O40 0.113(3) 0.119(4) 0.089(3) 0.066(3) 0.025(2) 0.035(3)
O41 0.162(5) 0.135(5) 0.086(3) 0.049(3) 0.017(3) 0.023(4)
O42 0.141(4) 0.109(4) 0.075(2) 0.040(2) 0.014(2) 0.001(3)

loop_
_atom_type_symbol
_atom_type_description
_atom_type_scat_dispersion_real
_atom_type_scat_dispersion_imag
_atom_type_scat_source
C C 0.0033 0.0016 'International Tables Vol C Tables 4.2.6.8 and 6.1.1.4'
H H 0.0000 0.0000 'International Tables Vol C Tables 4.2.6.8 and 6.1.1.4'
O O 0.0106 0.0060 'International Tables Vol C Tables 4.2.6.8 and 6.1.1.4'
Cu Cu 0.3201 1.2651 'International Tables Vol C Tables 4.2.6.8 and 6.1.1.4'

loop_
_geom_angle_atom_site_label_1
_geom_angle_atom_site_label_2
_geom_angle_atom_site_label_3
_geom_angle
_geom_angle_site_symmetry_1
_geom_angle_site_symmetry_3
O4 C1 O3 125.0(5) . .
O4 C1 C2 117.4(5) . .
O3 C1 C2 117.5(5) . .
C3 C2 C7 117.7(5) . .
C3 C2 C1 123.2(5) . .
C7 C2 C1 119.0(5) . .
O5 C3 C4 118.9(5) . .
O5 C3 C2 121.1(6) . .
C4 C3 C2 120.0(5) . .
C5 C4 C3 120.9(6) . .
C5 C4 H4 119.6 . .
C3 C4 H4 119.6 . .
C4 C5 C6 122.2(6) . .
C4 C5 H5 118.9 . .
C6 C5 H5 118.9 . .
C7 C6 C5 116.7(5) . .
C7 C6 C8 121.0(5) . .
C5 C6 C8 122.1(5) . .
C6 C7 C2 122.5(5) . .
C6 C7 H7 118.8 . .
C2 C7 H7 118.8 . .
C13 C8 C9 116.8(5) . .
C13 C8 C6 123.0(5) . .
C9 C8 C6 120.0(5) . .
C10 C9 C8 121.5(5) . .
C10 C9 H9 119.3 . .
C8 C9 H9 119.3 . .
C9 C10 C11 117.7(5) . .
C9 C10 C20 121.9(5) . .
C11 C10 C20 120.2(4) . .
C12 C11 C10 122.1(5) . .
C12 C11 H11 118.9 . .
C10 C11 H11 118.9 . .
C13 C12 C11 117.9(5) . .
C13 C12 C14 120.9(5) . .
C11 C12 C14 121.1(4) . .
C8 C13 C12 124.0(5) . .
C8 C13 H13 118.0 . .
C12 C13 H13 118.0 . .
C19 C14 C15 118.7(5) . .
C19 C14 C12 120.3(4) . .
C15 C14 C12 120.8(5) . .
C16 C15 C14 119.1(5) . .
C16 C15 H15 120.5 . .
C14 C15 H15 120.5 . .
C17 C16 C15 121.1(5) . .
C17 C16 H16 119.4 . .
C15 C16 H16 119.4 . .
C16 C17 O8 118.1(5) . .
C16 C17 C18 120.6(6) . .
O8 C17 C18 121.2(5) . .
C19 C18 C17 118.7(5) . .
C19 C18 C108 118.0(5) . .
C17 C18 C108 123.1(5) . .
C14 C19 C18 121.6(5) . .
C14 C19 H19 119.2 . .
C18 C19 H19 119.2 . .
C25 C20 C21 115.4(5) . .
C25 C20 C10 122.5(5) . .
C21 C20 C10 121.8(5) . .
C22 C21 C20 121.7(5) . .
C22 C21 H21 119.1 . .
C20 C21 H21 119.1 . .
C21 C22 C23 120.9(6) . .
C21 C22 H22 119.5 . .
C23 C22 H22 119.5 . .
O11 C23 C22 118.3(5) . .
O11 C23 C24 122.8(5) . .
C22 C23 C24 118.9(5) . .
C25 C24 C23 119.2(5) . .
C25 C24 C26 118.6(5) . .
C23 C24 C26 122.2(5) . .
C24 C25 C20 123.8(5) . .
C24 C25 H25 118.1 . .
C20 C25 H25 118.1 . .
O9 C26 O10 123.7(5) . .
O9 C26 C24 118.0(5) . .
O10 C26 C24 118.3(5) . .
O14 C27 O15 123.7(5) . .
O14 C27 C28 119.4(5) . .
O15 C27 C28 116.9(5) . .
C29 C28 C33 119.6(5) . .
C29 C28 C27 121.7(5) . .
C33 C28 C27 118.6(5) . .
O16 C29 C28 123.3(5) . .
O16 C29 C30 117.5(5) . .
C28 C29 C30 119.2(5) . .
C31 C30 C29 121.7(5) . .
C31 C30 H30 119.2 . .
C29 C30 H30 119.2 . .
C30 C31 C32 121.0(5) . .
C30 C31 H31 119.5 . .
C32 C31 H31 119.5 . .
C33 C32 C31 116.2(5) . .
C33 C32 C34 120.3(4) . .
C31 C32 C34 123.3(4) . .
C28 C33 C32 122.3(5) . .
C28 C33 H33 118.8 . .
C32 C33 H33 118.8 . .
C39 C34 C35 117.1(5) . .
C39 C34 C32 120.4(5) . .
C35 C34 C32 122.2(4) . .
C36 C35 C34 123.0(5) . .
C36 C35 H35 118.5 . .
C34 C35 H35 118.5 . .
C35 C36 C37 117.2(5) . .
C35 C36 C40 120.3(4) . .
C37 C36 C40 122.3(5) . .
C38 C37 C36 122.9(5) . .
C38 C37 H37 118.5 . .
C36 C37 H37 118.5 . .
C37 C38 C39 118.5(5) . .
C37 C38 C47 121.3(5) . .
C39 C38 C47 120.2(5) . .
C34 C39 C38 121.3(5) . .
C34 C39 H39 119.4 . .
C38 C39 H39 119.4 . .
C41 C40 C45 117.0(5) . .
C41 C40 C36 123.6(4) . .
C45 C40 C36 119.3(4) . .
C42 C41 C40 122.6(5) . .
C42 C41 H41 118.7 . .
C40 C41 H41 118.7 . .
C41 C42 C43 120.2(5) . .
C41 C42 H42 119.9 . .
C43 C42 H42 119.9 . .
O17 C43 C44 124.0(5) . .
O17 C43 C42 117.6(5) . .
C44 C43 C42 118.4(5) . .
C43 C44 C45 120.6(5) . .
C43 C44 C46 121.4(5) . .
C45 C44 C46 118.0(5) . .
C44 C45 C40 121.1(5) . .
C44 C45 H45 119.4 . .
C40 C45 H45 119.4 . .
O19 C46 O18 125.2(5) . .
O19 C46 C44 117.1(5) . .
O18 C46 C44 117.6(5) . .
C52 C47 C48 115.4(5) . .
C52 C47 C38 122.3(5) . .
C48 C47 C38 122.2(5) . .
C49 C48 C47 121.4(6) . .
C49 C48 H48 119.3 . .
C47 C48 H48 119.3 . .
C50 C49 C48 121.5(6) . .
C50 C49 H49 119.2 . .
C48 C49 H49 119.2 . .
O22 C50 C49 116.8(6) . .
O22 C50 C51 123.4(6) . .
C49 C50 C51 119.8(6) . .
C50 C51 C52 118.0(5) . .
C50 C51 C53 122.7(5) . .
C52 C51 C53 119.2(5) . .
C47 C52 C51 123.9(5) . .
C47 C52 H52 118.1 . .
C51 C52 H52 118.1 . .
O21 C53 O20 125.5(6) . .
O21 C53 C51 117.6(5) . .
O20 C53 C51 116.9(5) . .
O24 C54 O23 126.0(5) . .
O24 C54 C55 117.8(5) . .
O23 C54 C55 116.1(5) . .
C56 C55 C60 121.3(5) . .
C56 C55 C54 117.4(5) . .
C60 C55 C54 121.3(5) . .
C55 C56 C57 121.0(5) . .
C55 C56 H56 119.5 . .
C57 C56 H56 119.5 . .
C56 C57 C58 117.7(5) . .
C56 C57 C61 120.0(4) . .
C58 C57 C61 122.2(4) . .
C59 C58 C57 121.3(5) . .
C59 C58 H58 119.3 . .
C57 C58 H58 119.3 . .
C60 C59 C58 120.7(6) . .
C60 C59 H59 119.6 . .
C58 C59 H59 119.6 . .
O25 C60 C59 118.8(5) . .
O25 C60 C55 123.4(5) . .
C59 C60 C55 117.9(5) . .
C62 C61 C66 116.8(5) . .
C62 C61 C57 121.9(5) . .
C66 C61 C57 121.0(5) . .
C61 C62 C63 121.0(5) . .
C61 C62 H62 119.5 . .
C63 C62 H62 119.5 . .
C64 C63 C62 119.6(5) . .
C64 C63 C67 122.0(5) . .
C62 C63 C67 118.2(5) . .
C63 C64 C65 121.0(5) . .
C63 C64 H64 119.5 . .
C65 C64 H64 119.5 . .
C66 C65 C64 118.1(5) . .
C66 C65 C74 121.1(5) . .
C64 C65 C74 120.5(5) . .
C65 C66 C61 123.5(5) . .
C65 C66 H66 118.3 . .
C61 C66 H66 118.3 . .
C68 C67 C72 116.4(5) . .
C68 C67 C63 124.3(5) . .
C72 C67 C63 119.2(5) . .
C69 C68 C67 120.1(6) . .
C69 C68 H68 119.9 . .
C67 C68 H68 119.9 . .
C68 C69 C70 123.5(5) . .
C68 C69 H69 118.2 . .
C70 C69 H69 118.2 . .
C69 C70 O26 119.0(5) . .
C69 C70 C71 119.0(5) . .
O26 C70 C71 122.0(5) . .
C70 C71 C72 118.4(5) . .
C70 C71 C73 123.5(5) . .
C72 C71 C73 117.9(5) . .
C71 C72 C67 122.2(5) . .
C71 C72 H72 118.9 . .
C67 C72 H72 118.9 . .
O28 C73 O27 123.5(5) . .
O28 C73 C71 118.5(5) . .
O27 C73 C71 118.0(5) . .
C79 C74 C75 115.8(5) . .
C79 C74 C65 122.9(5) . .
C75 C74 C65 121.1(5) . .
C76 C75 C74 120.0(5) . .
C76 C75 H75 120.0 . .
C74 C75 H75 120.0 . .
C75 C76 C77 121.5(6) . .
C75 C76 H76 119.3 . .
C77 C76 H76 119.3 . .
O31 C77 C78 123.4(5) . .
O31 C77 C76 117.7(5) . .
C78 C77 C76 118.9(5) . .
C79 C78 C77 119.0(5) . .
C79 C78 C80 117.8(5) . .
C77 C78 C80 123.1(5) . .
C74 C79 C78 124.6(5) . .
C74 C79 H79 117.7 . .
C78 C79 H79 117.7 . .
O29 C80 O30 124.6(5) . .
O29 C80 C78 118.5(5) . .
O30 C80 C78 116.7(5) . .
O32 C81 O33 124.8(5) . .
O32 C81 C82 118.5(5) . .
O33 C81 C82 116.7(5) . .
C87 C82 C83 119.9(5) . .
C87 C82 C81 122.2(5) . .
C83 C82 C81 117.6(5) . .
C84 C83 C82 121.9(5) . .
C84 C83 H83 119.0 . .
C82 C83 H83 119.0 . .
C83 C84 C85 116.5(5) . .
C83 C84 C88 120.0(4) . .
C85 C84 C88 123.5(5) . .
C86 C85 C84 121.4(5) . .
C86 C85 H85 119.3 . .
C84 C85 H85 119.3 . .
C85 C86 C87 121.9(5) . .
C85 C86 H86 119.0 . .
C87 C86 H86 119.0 . .
O34 C87 C82 124.0(5) . .
O34 C87 C86 117.7(5) . .
C82 C87 C86 118.3(5) . .
C89 C88 C93 119.4(5) . .
C89 C88 C84 121.3(4) . .
C93 C88 C84 119.1(4) . .
C88 C89 C90 122.0(5) . .
C88 C89 H89 119.0 . .
C90 C89 H89 119.0 . .
C91 C90 C89 116.4(4) . .
C91 C90 C94 122.4(5) . .
C89 C90 C94 120.9(4) . .
C90 C91 C92 123.0(5) . .
C90 C91 H91 118.5 . .
C92 C91 H91 118.5 . .
C91 C92 C93 119.0(5) . .
C91 C92 C101 120.8(5) . .
C93 C92 C101 120.1(4) . .
C92 C93 C88 120.1(5) . .
C92 C93 H93 120.0 . .
C88 C93 H93 120.0 . .
C95 C94 C99 117.1(4) . .
C95 C94 C90 122.4(5) . .
C99 C94 C90 120.5(4) . .
C94 C95 C96 121.0(5) . .
C94 C95 H95 119.5 . .
C96 C95 H95 119.5 . .
C97 C96 C95 120.2(5) . .
C97 C96 H96 119.9 . .
C95 C96 H96 119.9 . .
O40 C97 C96 116.9(5) . .
O40 C97 C98 123.4(5) . .
C96 C97 C98 119.7(5) . .
C99 C98 C97 119.9(5) . .
C99 C98 C100 118.1(5) . .
C97 C98 C100 121.9(5) . .
C98 C99 C94 122.1(5) . .
C98 C99 H99 119.0 . .
C94 C99 H99 119.0 . .
O38 C100 O39 123.4(5) . .
O38 C100 C98 117.8(5) . .
O39 C100 C98 118.8(5) . .
C106 C101 C102 114.7(4) . .
C106 C101 C92 122.9(4) . .
C102 C101 C92 122.2(4) . .
C103 C102 C101 122.3(5) . .
C103 C102 H102 118.9 . .
C101 C102 H102 118.9 . .
C102 C103 C104 119.9(5) . .
C102 C103 H103 120.1 . .
C104 C103 H103 120.1 . .
O37 C104 C105 126.2(5) . .
O37 C104 C103 114.9(5) . .
C105 C104 C103 118.9(5) . .
C106 C105 C104 119.5(5) . .
C106 C105 C107 118.9(5) . .
C104 C105 C107 121.1(5) . .
C105 C106 C101 124.6(5) . .
C105 C106 H106 117.7 . .
C101 C106 H106 117.7 . .
O35 C107 O36 125.5(5) . .
O35 C107 C105 117.7(5) . .
O36 C107 C105 116.7(5) . .
O6 C108 O7 126.3(6) . .
O6 C108 C18 116.3(5) . .
O7 C108 C18 117.4(5) . .
O29 Cu1 O3 168.19(15) 1_556 .
O29 Cu1 O39 89.53(17) 1_556 1_545
O3 Cu1 O39 88.91(17) . 1_545
O29 Cu1 O20 88.75(18) 1_556 1_556
O3 Cu1 O20 89.99(17) . 1_556
O39 Cu1 O20 166.29(15) 1_545 1_556
O29 Cu1 O1 95.71(19) 1_556 .
O3 Cu1 O1 96.10(19) . .
O39 Cu1 O1 96.74(19) 1_545 .
O20 Cu1 O1 96.97(19) 1_556 .
O29 Cu1 Cu2 82.99(11) 1_556 .
O3 Cu1 Cu2 85.21(11) . .
O39 Cu1 Cu2 84.57(11) 1_545 .
O20 Cu1 Cu2 81.73(11) 1_556 .
O1 Cu1 Cu2 178.16(17) . .
O38 Cu2 O4 89.27(17) 1_545 .
O38 Cu2 O21 167.99(15) 1_545 1_556
O4 Cu2 O21 89.85(17) . 1_556
O38 Cu2 O30 89.60(16) 1_545 1_556
O4 Cu2 O30 165.69(15) . 1_556
O21 Cu2 O30 88.31(17) 1_556 1_556
O38 Cu2 O2 94.74(18) 1_545 .
O4 Cu2 O2 98.08(18) . .
O21 Cu2 O2 97.25(18) 1_556 .
O30 Cu2 O2 96.23(18) 1_556 .
O38 Cu2 Cu1 82.69(11) 1_545 .
O4 Cu2 Cu1 81.37(11) . .
O21 Cu2 Cu1 85.33(11) 1_556 .
O30 Cu2 Cu1 84.34(11) 1_556 .
O2 Cu2 Cu1 177.37(15) . .
O9 Cu3 O23 167.24(17) . .
O9 Cu3 O14 89.82(16) . .
O23 Cu3 O14 88.50(16) . .
O9 Cu3 O35 88.72(17) . 1_545
O23 Cu3 O35 90.03(17) . 1_545
O14 Cu3 O35 166.78(17) . 1_545
O9 Cu3 O12 95.48(18) . .
O23 Cu3 O12 97.28(18) . .
O14 Cu3 O12 96.56(19) . .
O35 Cu3 O12 96.66(19) 1_545 .
O9 Cu3 Cu4 82.12(12) . .
O23 Cu3 Cu4 85.13(12) . .
O14 Cu3 Cu4 84.71(12) . .
O35 Cu3 Cu4 82.07(12) 1_545 .
O12 Cu3 Cu4 177.29(14) . .
O15 Cu4 O24 88.91(16) . .
O15 Cu4 O10 89.77(15) . .
O24 Cu4 O10 167.51(16) . .
O15 Cu4 O36 166.81(17) . 1_545
O24 Cu4 O36 90.28(16) . 1_545
O10 Cu4 O36 88.18(16) . 1_545
O15 Cu4 O13 95.7(2) . .
O24 Cu4 O13 97.48(18) . .
O10 Cu4 O13 95.00(18) . .
O36 Cu4 O13 97.5(2) 1_545 .
O15 Cu4 Cu3 82.05(12) . .
O24 Cu4 Cu3 82.20(12) . .
O10 Cu4 Cu3 85.33(12) . .
O36 Cu4 Cu3 84.80(12) 1_545 .
O13 Cu4 Cu3 177.68(16) . .
O19 Cu5 O28 88.92(17) . .
O19 Cu5 O33 168.31(16) . .
O28 Cu5 O33 89.82(17) . .
O19 Cu5 O7 90.48(17) . 1_565
O28 Cu5 O7 164.80(16) . 1_565
O33 Cu5 O7 87.70(17) . 1_565
O19 Cu5 O42 94.86(18) . .
O28 Cu5 O42 97.95(19) . .
O33 Cu5 O42 96.82(18) . .
O7 Cu5 O42 97.23(19) 1_565 .
O19 Cu5 Cu6 82.36(12) . .
O28 Cu5 Cu6 80.83(12) . .
O33 Cu5 Cu6 85.97(12) . .
O7 Cu5 Cu6 84.04(11) 1_565 .
O42 Cu5 Cu6 176.97(14) . .
O27 Cu6 O32 90.51(17) . .
O27 Cu6 O6 168.95(16) . 1_565
O32 Cu6 O6 88.48(17) . 1_565
O27 Cu6 O18 88.84(17) . .
O32 Cu6 O18 166.40(15) . .
O6 Cu6 O18 89.56(17) 1_565 .
O27 Cu6 O41 95.7(2) . .
O32 Cu6 O41 96.5(2) . .
O6 Cu6 O41 95.4(2) 1_565 .
O18 Cu6 O41 97.1(2) . .
O27 Cu6 Cu5 85.94(11) . .
O32 Cu6 Cu5 81.38(11) . .
O6 Cu6 Cu5 83.04(12) 1_565 .
O18 Cu6 Cu5 85.02(12) . .
O41 Cu6 Cu5 177.38(17) . .
Cu1 O1 H1A 117.0 . .
Cu1 O1 H1B 116.3 . .
H1A O1 H1B 125.4 . .
Cu2 O2 H2A 109.5 . .
Cu2 O2 H2B 115.6 . .
H2A O2 H2B 134.9 . .
C1 O3 Cu1 121.4(4) . .
C1 O4 Cu2 126.3(4) . .
C3 O5 H5A 109.5 . .
C108 O6 Cu6 124.4(4) . 1_545
C108 O7 Cu5 122.0(4) . 1_545
C17 O8 H8 109.5 . .
C26 O9 Cu3 127.2(4) . .
C26 O10 Cu4 121.5(4) . .
C23 O11 H11A 109.5 . .
Cu3 O12 H12A 109.5 . .
Cu3 O12 H12B 106.7 . .
H12A O12 H12B 143.6 . .
Cu4 O13 H13A 107.8 . .
Cu4 O13 H13B 109.5 . .
H13A O13 H13B 142.0 . .
C27 O14 Cu3 122.7(4) . .
C27 O15 Cu4 126.3(4) . .
C29 O16 H16A 109.5 . .
C43 O17 H17 109.5 . .
C46 O18 Cu6 121.1(4) . .
C46 O19 Cu5 126.2(4) . .
C53 O20 Cu1 125.5(4) . 1_554
C53 O21 Cu2 121.7(4) . 1_554
C50 O22 H22A 109.5 . .
C54 O23 Cu3 120.6(4) . .
C54 O24 Cu4 126.0(4) . .
C60 O25 H25A 109.5 . .
C70 O26 H26 109.5 . .
C73 O27 Cu6 121.0(4) . .
C73 O28 Cu5 128.3(4) . .
C80 O29 Cu1 126.1(3) . 1_554
C80 O30 Cu2 121.9(4) . 1_554
C77 O31 H31A 109.5 . .
C81 O32 Cu6 127.3(3) . .
C81 O33 Cu5 120.3(4) . .
C87 O34 H34 109.5 . .
C107 O35 Cu3 126.0(4) . 1_565
C107 O36 Cu4 121.3(4) . 1_565
C104 O37 H37A 109.5 . .
C100 O38 Cu2 126.3(4) . 1_565
C100 O39 Cu1 122.3(4) . 1_565
C97 O40 H40 109.5 . .
Cu6 O41 H41A 109.5 . .
Cu6 O41 H41B 111.8 . .
H41A O41 H41B 138.6 . .
Cu5 O42 H42A 109.4 . .
Cu5 O42 H42B 112.1 . .
H42A O42 H42B 137.7 . .

loop_
_geom_bond_atom_site_label_1
_geom_bond_atom_site_label_2
_geom_bond_distance
_geom_bond_site_symmetry_2
C1 O4 1.239(6) .
C1 O3 1.250(6) .
C1 C2 1.456(8) .
C2 C3 1.407(8) .
C2 C7 1.417(7) .
C3 O5 1.356(7) .
C3 C4 1.386(8) .
C4 C5 1.356(7) .
C4 H4 0.9400 .
C5 C6 1.410(7) .
C5 H5 0.9400 .
C6 C7 1.391(7) .
C6 C8 1.466(7) .
C7 H7 0.9400 .
C8 C13 1.360(7) .
C8 C9 1.416(7) .
C9 C10 1.375(7) .
C9 H9 0.9400 .
C10 C11 1.396(7) .
C10 C20 1.458(7) .
C11 C12 1.369(7) .
C11 H11 0.9400 .
C12 C13 1.362(7) .
C12 C14 1.514(7) .
C13 H13 0.9400 .
C14 C19 1.371(7) .
C14 C15 1.422(7) .
C15 C16 1.379(8) .
C15 H15 0.9400 .
C16 C17 1.344(8) .
C16 H16 0.9400 .
C17 O8 1.358(7) .
C17 C18 1.404(7) .
C18 C19 1.375(7) .
C18 C108 1.496(7) .
C19 H19 0.9400 .
C20 C25 1.387(7) .
C20 C21 1.426(8) .
C21 C22 1.370(8) .
C21 H21 0.9400 .
C22 C23 1.375(8) .
C22 H22 0.9400 .
C23 O11 1.340(7) .
C23 C24 1.412(8) .
C24 C25 1.365(7) .
C24 C26 1.477(7) .
C25 H25 0.9400 .
C26 O9 1.257(6) .
C26 O10 1.284(6) .
C27 O14 1.251(6) .
C27 O15 1.260(6) .
C27 C28 1.488(7) .
C28 C29 1.364(7) .
C28 C33 1.399(7) .
C29 O16 1.354(6) .
C29 C30 1.393(8) .
C30 C31 1.362(8) .
C30 H30 0.9400 .
C31 C32 1.410(7) .
C31 H31 0.9400 .
C32 C33 1.402(7) .
C32 C34 1.452(7) .
C33 H33 0.9400 .
C34 C39 1.394(6) .
C34 C35 1.406(7) .
C35 C36 1.377(7) .
C35 H35 0.9400 .
C36 C37 1.381(6) .
C36 C40 1.478(7) .
C37 C38 1.375(7) .
C37 H37 0.9400 .
C38 C39 1.396(7) .
C38 C47 1.458(7) .
C39 H39 0.9400 .
C40 C41 1.373(7) .
C40 C45 1.413(7) .
C41 C42 1.358(8) .
C41 H41 0.9400 .
C42 C43 1.411(8) .
C42 H42 0.9400 .
C43 O17 1.351(7) .
C43 C44 1.375(7) .
C44 C45 1.378(7) .
C44 C46 1.491(7) .
C45 H45 0.9400 .
C46 O19 1.248(6) .
C46 O18 1.273(7) .
C47 C52 1.386(7) .
C47 C48 1.419(8) .
C48 C49 1.380(8) .
C48 H48 0.9400 .
C49 C50 1.359(9) .
C49 H49 0.9400 .
C50 O22 1.344(7) .
C50 C51 1.399(8) .
C51 C52 1.398(7) .
C51 C53 1.475(8) .
C52 H52 0.9400 .
C53 O21 1.246(6) .
C53 O20 1.254(6) .
C54 O24 1.214(7) .
C54 O23 1.293(7) .
C54 C55 1.515(7) .
C55 C56 1.364(7) .
C55 C60 1.391(8) .
C56 C57 1.378(6) .
C56 H56 0.9400 .
C57 C58 1.384(7) .
C57 C61 1.478(7) .
C58 C59 1.374(8) .
C58 H58 0.9400 .
C59 C60 1.372(8) .
C59 H59 0.9400 .
C60 O25 1.353(7) .
C61 C62 1.385(7) .
C61 C66 1.387(7) .
C62 C63 1.389(7) .
C62 H62 0.9400 .
C63 C64 1.371(7) .
C63 C67 1.490(7) .
C64 C65 1.380(7) .
C64 H64 0.9400 .
C65 C66 1.364(7) .
C65 C74 1.475(7) .
C66 H66 0.9400 .
C67 C68 1.403(7) .
C67 C72 1.409(7) .
C68 C69 1.352(8) .
C68 H68 0.9400 .
C69 C70 1.355(8) .
C69 H69 0.9400 .
C70 O26 1.363(7) .
C70 C71 1.393(7) .
C71 C72 1.393(7) .
C71 C73 1.467(7) .
C72 H72 0.9400 .
C73 O28 1.232(6) .
C73 O27 1.286(6) .
C74 C79 1.355(7) .
C74 C75 1.462(7) .
C75 C76 1.358(8) .
C75 H75 0.9400 .
C76 C77 1.401(8) .
C76 H76 0.9400 .
C77 O31 1.354(7) .
C77 C78 1.386(7) .
C78 C79 1.378(7) .
C78 C80 1.480(8) .
C79 H79 0.9400 .
C80 O29 1.237(6) .
C80 O30 1.286(6) .
C81 O32 1.241(6) .
C81 O33 1.283(6) .
C81 C82 1.488(7) .
C82 C87 1.380(7) .
C82 C83 1.397(7) .
C83 C84 1.376(7) .
C83 H83 0.9400 .
C84 C85 1.418(7) .
C84 C88 1.475(7) .
C85 C86 1.344(7) .
C85 H85 0.9400 .
C86 C87 1.381(8) .
C86 H86 0.9400 .
C87 O34 1.336(6) .
C88 C89 1.368(6) .
C88 C93 1.399(7) .
C89 C90 1.432(7) .
C89 H89 0.9400 .
C90 C91 1.377(7) .
C90 C94 1.461(6) .
C91 C92 1.387(6) .
C91 H91 0.9400 .
C92 C93 1.395(7) .
C92 C101 1.468(7) .
C93 H93 0.9400 .
C94 C95 1.381(7) .
C94 C99 1.402(7) .
C95 C96 1.391(7) .
C95 H95 0.9400 .
C96 C97 1.370(8) .
C96 H96 0.9400 .
C97 O40 1.367(6) .
C97 C98 1.381(7) .
C98 C99 1.356(7) .
C98 C100 1.492(7) .
C99 H99 0.9400 .
C100 O38 1.263(6) .
C100 O39 1.275(6) .
C101 C106 1.376(7) .
C101 C102 1.425(7) .
C102 C103 1.359(8) .
C102 H102 0.9400 .
C103 C104 1.416(8) .
C103 H103 0.9400 .
C104 O37 1.368(7) .
C104 C105 1.371(8) .
C105 C106 1.367(7) .
C105 C107 1.504(8) .
C106 H106 0.9400 .
C107 O35 1.211(7) .
C107 O36 1.280(7) .
C108 O6 1.233(6) .
C108 O7 1.262(7) .
Cu1 O29 1.944(4) 1_556
Cu1 O3 1.960(4) .
Cu1 O39 1.962(4) 1_545
Cu1 O20 1.970(4) 1_556
Cu1 O1 2.092(4) .
Cu1 Cu2 2.6653(10) .
Cu2 O38 1.931(4) 1_545
Cu2 O4 1.958(4) .
Cu2 O21 1.964(4) 1_556
Cu2 O30 1.973(4) 1_556
Cu2 O2 2.074(4) .
Cu3 O9 1.932(4) .
Cu3 O23 1.952(4) .
Cu3 O14 1.961(4) .
Cu3 O35 1.970(4) 1_545
Cu3 O12 2.088(4) .
Cu3 Cu4 2.6641(13) .
Cu4 O15 1.950(4) .
Cu4 O24 1.951(4) .
Cu4 O10 1.956(4) .
Cu4 O36 1.968(4) 1_545
Cu4 O13 2.083(5) .
Cu5 O19 1.945(4) .
Cu5 O28 1.951(4) .
Cu5 O33 1.967(4) .
Cu5 O7 1.973(4) 1_565
Cu5 O42 2.086(4) .
Cu5 Cu6 2.6678(13) .
Cu6 O27 1.949(4) .
Cu6 O32 1.955(4) .
Cu6 O6 1.961(4) 1_565
Cu6 O18 1.974(4) .
Cu6 O41 2.077(5) .
O1 H1A 0.8082 .
O1 H1B 0.8497 .
O2 H2A 0.8501 .
O2 H2B 0.8571 .
O5 H5A 0.8300 .
O6 Cu6 1.961(4) 1_545
O7 Cu5 1.973(4) 1_545
O8 H8 0.8300 .
O11 H11A 0.8300 .
O12 H12A 0.8498 .
O12 H12B 0.8512 .
O13 H13A 0.8486 .
O13 H13B 0.8501 .
O16 H16A 0.8300 .
O17 H17 0.8300 .
O20 Cu1 1.970(4) 1_554
O21 Cu2 1.964(4) 1_554
O22 H22A 0.8300 .
O25 H25A 0.8300 .
O26 H26 0.8300 .
O29 Cu1 1.944(4) 1_554
O30 Cu2 1.973(4) 1_554
O31 H31A 0.8300 .
O34 H34 0.8300 .
O35 Cu3 1.970(4) 1_565
O36 Cu4 1.968(4) 1_565
O37 H37A 0.8300 .
O38 Cu2 1.931(4) 1_565
O39 Cu1 1.962(4) 1_565
O40 H40 0.8300 .
O41 H41A 0.8499 .
O41 H41B 0.8495 .
O42 H42A 0.8505 .
O42 H42B 0.8524 .

loop_
_geom_torsion_atom_site_label_1
_geom_torsion_atom_site_label_2
_geom_torsion_atom_site_label_3
_geom_torsion_atom_site_label_4
_geom_torsion
_geom_torsion_site_symmetry_4
O4 C1 C2 C3 -176.6(6) .
O3 C1 C2 C3 1.6(8) .
O4 C1 C2 C7 8.3(8) .
O3 C1 C2 C7 -173.5(5) .
C7 C2 C3 O5 178.5(5) .
C1 C2 C3 O5 3.3(9) .
C7 C2 C3 C4 -1.9(9) .
C1 C2 C3 C4 -177.1(6) .
O5 C3 C4 C5 -177.6(6) .
C2 C3 C4 C5 2.8(10) .
C3 C4 C5 C6 -1.0(10) .
C4 C5 C6 C7 -1.7(8) .
C4 C5 C6 C8 173.0(5) .
C5 C6 C7 C2 2.6(8) .
C8 C6 C7 C2 -172.2(5) .
C3 C2 C7 C6 -0.9(8) .
C1 C2 C7 C6 174.5(5) .
C7 C6 C8 C13 140.8(5) .
C5 C6 C8 C13 -33.7(8) .
C7 C6 C8 C9 -33.9(7) .
C5 C6 C8 C9 151.6(5) .
C13 C8 C9 C10 -2.2(7) .
C6 C8 C9 C10 172.8(4) .
C8 C9 C10 C11 2.3(7) .
C8 C9 C10 C20 -172.2(4) .
C9 C10 C11 C12 -1.5(7) .
C20 C10 C11 C12 173.1(4) .
C10 C11 C12 C13 0.6(7) .
C10 C11 C12 C14 -174.4(4) .
C9 C8 C13 C12 1.3(8) .
C6 C8 C13 C12 -173.6(5) .
C11 C12 C13 C8 -0.5(8) .
C14 C12 C13 C8 174.5(4) .
C13 C12 C14 C19 -35.0(7) .
C11 C12 C14 C19 139.9(5) .
C13 C12 C14 C15 150.6(5) .
C11 C12 C14 C15 -34.5(7) .
C19 C14 C15 C16 1.8(7) .
C12 C14 C15 C16 176.3(5) .
C14 C15 C16 C17 -3.7(9) .
C15 C16 C17 O8 -173.7(5) .
C15 C16 C17 C18 4.5(9) .
C16 C17 C18 C19 -3.5(8) .
O8 C17 C18 C19 174.7(5) .
C16 C17 C18 C108 -178.0(5) .
O8 C17 C18 C108 0.1(8) .
C15 C14 C19 C18 -0.9(7) .
C12 C14 C19 C18 -175.4(5) .
C17 C18 C19 C14 1.7(8) .
C108 C18 C19 C14 176.5(4) .
C9 C10 C20 C25 139.7(5) .
C11 C10 C20 C25 -34.8(7) .
C9 C10 C20 C21 -33.9(7) .
C11 C10 C20 C21 151.6(5) .
C25 C20 C21 C22 0.0(8) .
C10 C20 C21 C22 174.0(5) .
C20 C21 C22 C23 -1.7(10) .
C21 C22 C23 O11 -178.4(6) .
C21 C22 C23 C24 2.3(9) .
O11 C23 C24 C25 179.6(5) .
C22 C23 C24 C25 -1.1(8) .
O11 C23 C24 C26 1.2(8) .
C22 C23 C24 C26 -179.5(5) .
C23 C24 C25 C20 -0.7(8) .
C26 C24 C25 C20 177.8(4) .
C21 C20 C25 C24 1.2(7) .
C10 C20 C25 C24 -172.8(5) .
C25 C24 C26 O9 7.3(7) .
C23 C24 C26 O9 -174.3(5) .
C25 C24 C26 O10 -171.4(5) .
C23 C24 C26 O10 7.0(7) .
O14 C27 C28 C29 7.3(8) .
O15 C27 C28 C29 -174.5(5) .
O14 C27 C28 C33 -168.3(5) .
O15 C27 C28 C33 9.8(7) .
C33 C28 C29 O16 176.3(5) .
C27 C28 C29 O16 0.8(8) .
C33 C28 C29 C30 0.1(8) .
C27 C28 C29 C30 -175.5(5) .
O16 C29 C30 C31 -175.8(5) .
C28 C29 C30 C31 0.7(8) .
C29 C30 C31 C32 -1.4(9) .
C30 C31 C32 C33 1.3(8) .
C30 C31 C32 C34 176.2(5) .
C29 C28 C33 C32 -0.1(8) .
C27 C28 C33 C32 175.6(5) .
C31 C32 C33 C28 -0.5(7) .
C34 C32 C33 C28 -175.6(5) .
C33 C32 C34 C39 139.6(5) .
C31 C32 C34 C39 -35.2(7) .
C33 C32 C34 C35 -34.1(7) .
C31 C32 C34 C35 151.2(5) .
C39 C34 C35 C36 -0.5(7) .
C32 C34 C35 C36 173.3(4) .
C34 C35 C36 C37 0.1(7) .
C34 C35 C36 C40 -174.5(4) .
C35 C36 C37 C38 -0.6(7) .
C40 C36 C37 C38 173.9(4) .
C36 C37 C38 C39 1.6(7) .
C36 C37 C38 C47 -175.4(5) .
C35 C34 C39 C38 1.6(7) .
C32 C34 C39 C38 -172.4(4) .
C37 C38 C39 C34 -2.1(7) .
C47 C38 C39 C34 174.9(5) .
C35 C36 C40 C41 -37.4(7) .
C37 C36 C40 C41 148.3(5) .
C35 C36 C40 C45 139.8(5) .
C37 C36 C40 C45 -34.5(7) .
C45 C40 C41 C42 -0.1(8) .
C36 C40 C41 C42 177.2(5) .
C40 C41 C42 C43 -2.1(10) .
C41 C42 C43 O17 -175.7(6) .
C41 C42 C43 C44 2.1(9) .
O17 C43 C44 C45 177.8(6) .
C42 C43 C44 C45 0.1(8) .
O17 C43 C44 C46 -2.0(9) .
C42 C43 C44 C46 -179.6(5) .
C43 C44 C45 C40 -2.4(8) .
C46 C44 C45 C40 177.3(5) .
C41 C40 C45 C44 2.4(7) .
C36 C40 C45 C44 -175.0(5) .
C43 C44 C46 O19 -170.6(5) .
C45 C44 C46 O19 9.6(7) .
C43 C44 C46 O18 11.8(8) .
C45 C44 C46 O18 -168.0(5) .
C37 C38 C47 C52 141.9(5) .
C39 C38 C47 C52 -35.0(8) .
C37 C38 C47 C48 -32.7(8) .
C39 C38 C47 C48 150.4(5) .
C52 C47 C48 C49 -0.3(9) .
C38 C47 C48 C49 174.7(6) .
C47 C48 C49 C50 -1.2(11) .
C48 C49 C50 O22 -176.7(7) .
C48 C49 C50 C51 1.7(11) .
O22 C50 C51 C52 177.6(6) .
C49 C50 C51 C52 -0.7(9) .
O22 C50 C51 C53 2.2(10) .
C49 C50 C51 C53 -176.0(6) .
C48 C47 C52 C51 1.4(8) .
C38 C47 C52 C51 -173.6(5) .
C50 C51 C52 C47 -0.9(9) .
C53 C51 C52 C47 174.6(5) .
C50 C51 C53 O21 5.0(8) .
C52 C51 C53 O21 -170.4(5) .
C50 C51 C53 O20 -177.5(6) .
C52 C51 C53 O20 7.2(8) .
O24 C54 C55 C56 -5.5(7) .
O23 C54 C55 C56 171.7(5) .
O24 C54 C55 C60 176.5(5) .
O23 C54 C55 C60 -6.4(7) .
C60 C55 C56 C57 1.7(8) .
C54 C55 C56 C57 -176.3(4) .
C55 C56 C57 C58 -3.1(7) .
C55 C56 C57 C61 173.7(5) .
C56 C57 C58 C59 1.6(8) .
C61 C57 C58 C59 -175.1(5) .
C57 C58 C59 C60 1.3(9) .
C58 C59 C60 O25 176.5(6) .
C58 C59 C60 C55 -2.7(9) .
C56 C55 C60 O25 -178.0(5) .
C54 C55 C60 O25 0.0(9) .
C56 C55 C60 C59 1.2(8) .
C54 C55 C60 C59 179.1(5) .
C56 C57 C61 C62 33.1(7) .
C58 C57 C61 C62 -150.3(5) .
C56 C57 C61 C66 -141.0(5) .
C58 C57 C61 C66 35.7(7) .
C66 C61 C62 C63 2.0(7) .
C57 C61 C62 C63 -172.3(4) .
C61 C62 C63 C64 -0.6(8) .
C61 C62 C63 C67 173.7(4) .
C62 C63 C64 C65 -0.4(8) .
C67 C63 C64 C65 -174.4(5) .
C63 C64 C65 C66 -0.1(7) .
C63 C64 C65 C74 174.0(5) .
C64 C65 C66 C61 1.6(7) .
C74 C65 C66 C61 -172.4(4) .
C62 C61 C66 C65 -2.6(7) .
C57 C61 C66 C65 171.8(4) .
C64 C63 C67 C68 -148.5(5) .
C62 C63 C67 C68 37.4(7) .
C64 C63 C67 C72 34.1(7) .
C62 C63 C67 C72 -140.0(5) .
C72 C67 C68 C69 5.2(8) .
C63 C67 C68 C69 -172.3(6) .
C67 C68 C69 C70 -5.7(10) .
C68 C69 C70 O26 -179.0(6) .
C68 C69 C70 C71 3.4(10) .
C69 C70 C71 C72 -0.8(8) .
O26 C70 C71 C72 -178.3(5) .
C69 C70 C71 C73 175.6(6) .
O26 C70 C71 C73 -2.0(9) .
C70 C71 C72 C67 0.7(8) .
C73 C71 C72 C67 -175.9(5) .
C68 C67 C72 C71 -2.9(8) .
C63 C67 C72 C71 174.8(5) .
C70 C71 C73 O28 173.4(5) .
C72 C71 C73 O28 -10.2(7) .
C70 C71 C73 O27 -5.9(8) .
C72 C71 C73 O27 170.5(5) .
C66 C65 C74 C79 32.6(8) .
C64 C65 C74 C79 -141.3(5) .
C66 C65 C74 C75 -150.8(5) .
C64 C65 C74 C75 35.2(7) .
C79 C74 C75 C76 -0.4(8) .
C65 C74 C75 C76 -177.2(5) .
C74 C75 C76 C77 3.6(10) .
C75 C76 C77 O31 175.7(6) .
C75 C76 C77 C78 -4.2(10) .
O31 C77 C78 C79 -178.4(5) .
C76 C77 C78 C79 1.6(8) .
O31 C77 C78 C80 0.2(9) .
C76 C77 C78 C80 -179.9(6) .
C75 C74 C79 C78 -2.2(8) .
C65 C74 C79 C78 174.5(5) .
C77 C78 C79 C74 1.7(8) .
C80 C78 C79 C74 -177.0(5) .
C79 C78 C80 O29 -6.1(7) .
C77 C78 C80 O29 175.3(5) .
C79 C78 C80 O30 168.9(5) .
C77 C78 C80 O30 -9.7(8) .
O32 C81 C82 C87 175.6(5) .
O33 C81 C82 C87 -5.6(8) .
O32 C81 C82 C83 -10.6(7) .
O33 C81 C82 C83 168.2(5) .
C87 C82 C83 C84 -1.3(8) .
C81 C82 C83 C84 -175.2(5) .
C82 C83 C84 C85 -1.1(7) .
C82 C83 C84 C88 175.9(5) .
C83 C84 C85 C86 1.4(7) .
C88 C84 C85 C86 -175.5(5) .
C84 C85 C86 C87 0.8(9) .
C83 C82 C87 O34 -178.9(5) .
C81 C82 C87 O34 -5.2(9) .
C83 C82 C87 C86 3.4(8) .
C81 C82 C87 C86 177.1(5) .
C85 C86 C87 O34 178.9(5) .
C85 C86 C87 C82 -3.2(9) .
C83 C84 C88 C89 34.9(7) .
C85 C84 C88 C89 -148.3(5) .
C83 C84 C88 C93 -140.4(5) .
C85 C84 C88 C93 36.5(7) .
C93 C88 C89 C90 1.1(7) .
C84 C88 C89 C90 -174.2(4) .
C88 C89 C90 C91 0.4(7) .
C88 C89 C90 C94 174.8(4) .
C89 C90 C91 C92 0.4(7) .
C94 C90 C91 C92 -173.9(4) .
C90 C91 C92 C93 -2.5(7) .
C90 C91 C92 C101 175.5(4) .
C91 C92 C93 C88 3.9(7) .
C101 C92 C93 C88 -174.2(4) .
C89 C88 C93 C92 -3.2(7) .
C84 C88 C93 C92 172.1(4) .
C91 C90 C94 C95 -149.0(5) .
C89 C90 C94 C95 36.9(7) .
C91 C90 C94 C99 33.4(7) .
C89 C90 C94 C99 -140.7(5) .
C99 C94 C95 C96 2.7(8) .
C90 C94 C95 C96 -175.0(5) .
C94 C95 C96 C97 -1.9(9) .
C95 C96 C97 O40 178.9(6) .
C95 C96 C97 C98 1.5(9) .
O40 C97 C98 C99 -179.2(5) .
C96 C97 C98 C99 -2.0(9) .
O40 C97 C98 C100 0.0(9) .
C96 C97 C98 C100 177.2(5) .
C97 C98 C99 C94 2.9(8) .
C100 C98 C99 C94 -176.3(5) .
C95 C94 C99 C98 -3.2(7) .
C90 C94 C99 C98 174.5(5) .
C99 C98 C100 O38 -10.5(7) .
C97 C98 C100 O38 170.3(5) .
C99 C98 C100 O39 170.7(5) .
C97 C98 C100 O39 -8.6(8) .
C91 C92 C101 C106 -142.2(5) .
C93 C92 C101 C106 35.9(7) .
C91 C92 C101 C102 32.6(8) .
C93 C92 C101 C102 -149.4(5) .
C106 C101 C102 C103 2.6(8) .
C92 C101 C102 C103 -172.6(6) .
C101 C102 C103 C104 -1.7(10) .
C102 C103 C104 O37 178.5(6) .
C102 C103 C104 C105 -1.1(10) .
O37 C104 C105 C106 -176.7(6) .
C103 C104 C105 C106 2.8(9) .
O37 C104 C105 C107 -4.3(10) .
C103 C104 C105 C107 175.2(5) .
C104 C105 C106 C101 -1.9(9) .
C107 C105 C106 C101 -174.4(5) .
C102 C101 C106 C105 -0.8(8) .
C92 C101 C106 C105 174.3(5) .
C106 C105 C107 O35 -9.3(8) .
C104 C105 C107 O35 178.2(5) .
C106 C105 C107 O36 168.0(5) .
C104 C105 C107 O36 -4.4(8) .
C19 C18 C108 O6 12.9(7) .
C17 C18 C108 O6 -172.5(5) .
C19 C18 C108 O7 -167.5(5) .
C17 C18 C108 O7 7.1(8) .
O4 C1 O3 Cu1 -8.8(8) .
C2 C1 O3 Cu1 173.2(4) .
O3 C1 O4 Cu2 10.9(8) .
C2 C1 O4 Cu2 -171.0(4) .
O7 C108 O6 Cu6 6.6(8) 1_545
C18 C108 O6 Cu6 -173.9(3) 1_545
O6 C108 O7 Cu5 -4.2(8) 1_545
C18 C108 O7 Cu5 176.3(3) 1_545
O10 C26 O9 Cu3 6.2(8) .
C24 C26 O9 Cu3 -172.5(3) .
O9 C26 O10 Cu4 -6.3(7) .
C24 C26 O10 Cu4 172.4(3) .
O15 C27 O14 Cu3 -9.3(7) .
C28 C27 O14 Cu3 168.7(3) .
O14 C27 O15 Cu4 9.4(8) .
C28 C27 O15 Cu4 -168.7(3) .
O19 C46 O18 Cu6 -4.2(7) .
C44 C46 O18 Cu6 173.2(3) .
O18 C46 O19 Cu5 5.0(8) .
C44 C46 O19 Cu5 -172.4(3) .
O21 C53 O20 Cu1 6.4(8) 1_554
C51 C53 O20 Cu1 -171.0(4) 1_554
O20 C53 O21 Cu2 -4.7(8) 1_554
C51 C53 O21 Cu2 172.6(4) 1_554
O24 C54 O23 Cu3 0.8(8) .
C55 C54 O23 Cu3 -176.1(3) .
O23 C54 O24 Cu4 -2.6(9) .
C55 C54 O24 Cu4 174.2(3) .
O28 C73 O27 Cu6 7.3(7) .
C71 C73 O27 Cu6 -173.4(3) .
O27 C73 O28 Cu5 -8.6(8) .
C71 C73 O28 Cu5 172.1(3) .
O30 C80 O29 Cu1 -3.7(8) 1_554
C78 C80 O29 Cu1 170.9(3) 1_554
O29 C80 O30 Cu2 3.6(7) 1_554
C78 C80 O30 Cu2 -171.1(3) 1_554
O33 C81 O32 Cu6 -6.6(8) .
C82 C81 O32 Cu6 172.1(4) .
O32 C81 O33 Cu5 6.4(8) .
C82 C81 O33 Cu5 -172.4(4) .
O36 C107 O35 Cu3 -7.4(8) 1_565
C105 C107 O35 Cu3 169.6(3) 1_565
O35 C107 O36 Cu4 4.9(8) 1_565
C105 C107 O36 Cu4 -172.2(3) 1_565
O39 C100 O38 Cu2 -10.5(8) 1_565
C98 C100 O38 Cu2 170.8(3) 1_565
O38 C100 O39 Cu1 10.2(7) 1_565
C98 C100 O39 Cu1 -171.0(3) 1_565

loop_
_platon_squeeze_void_nr
_platon_squeeze_void_average_x
_platon_squeeze_void_average_y
_platon_squeeze_void_average_z
_platon_squeeze_void_volume
_platon_squeeze_void_count_electrons
_platon_squeeze_void_content
1 -0.009 -0.008 -0.006 8697 1200 ' '
